data_4514972
loop_
_publ_author_name
'Azizpoor Fard, Mahmood'
'Behnia, Ava'
'Puddephatt, Richard J.'

_publ_section_title
;
 Models for Cooperative Catalysis: Oxidative Addition Reactions of
 Dimethylplatinum(II) Complexes with Ligands Having Both NH and OH
 Functionality.
;
_journal_issue 1
_journal_name_full 'ACS omega'
_journal_page_first 257
_journal_page_last 268
_journal_paper_doi 10.1021/acsomega.8b03089
_journal_volume 4
_journal_year 2019
_chemical_formula_sum 'C14 H22 N2 O4 Pt'
_chemical_formula_weight 477.42
_space_group_crystal_system triclinic
_space_group_IT_number 2
_space_group_name_Hall '-P 1'
_space_group_name_H-M_alt 'P -1'
_symmetry_space_group_name_Hall '-P 1'
_symmetry_space_group_name_H-M 'P -1'
_atom_sites_solution_hydrogens mixed
_atom_sites_solution_primary dual
_atom_sites_solution_secondary difmap
_audit_creation_method SHELXL-2016/6
_cell_angle_alpha 112.204(6)
_cell_angle_beta 107.551(8)
_cell_angle_gamma 96.626(6)
_cell_formula_units_Z 2
_cell_length_a 8.1553(18)
_cell_length_b 9.9572(15)
_cell_length_c 11.011(2)
_cell_measurement_reflns_used 9915
_cell_measurement_temperature 110
_cell_measurement_theta_max 37.36
_cell_measurement_theta_min 2.71
_cell_volume 762.2(3)
_computing_cell_refinement SAINT
_computing_data_collection Apex2
_computing_data_reduction SAINT
_computing_molecular_graphics NRCVAX
_computing_publication_material cif2tables.py
_computing_structure_refinement SHELXL
_computing_structure_solution SHELXT
_diffrn_ambient_temperature 110
_diffrn_detector 'CCD plate'
_diffrn_detector_type 'Bruker Apex2'
_diffrn_measured_fraction_theta_full 0.996
_diffrn_measured_fraction_theta_max 0.996
_diffrn_measurement_device '\k-geometry diffractometer'
_diffrn_measurement_device_type 'Bruker Kappa Axis Apex2'
_diffrn_measurement_method 'phi and omega scans'
_diffrn_radiation_type MoK\a
_diffrn_radiation_wavelength 0.71073
_diffrn_reflns_av_R_equivalents 0.0376
_diffrn_reflns_av_unetI/netI 0.0260
_diffrn_reflns_Laue_measured_fraction_full 0.996
_diffrn_reflns_Laue_measured_fraction_max 0.996
_diffrn_reflns_limit_h_max 9
_diffrn_reflns_limit_h_min -9
_diffrn_reflns_limit_k_max 10
_diffrn_reflns_limit_k_min -11
_diffrn_reflns_limit_l_max 12
_diffrn_reflns_limit_l_min -12
_diffrn_reflns_number 15453
_diffrn_reflns_point_group_measured_fraction_full 0.996
_diffrn_reflns_point_group_measured_fraction_max 0.996
_diffrn_reflns_theta_full 24.246
_diffrn_reflns_theta_max 24.246
_diffrn_reflns_theta_min 2.713
_diffrn_source 'sealed tube'
_exptl_absorpt_coefficient_mu 9.222
_exptl_absorpt_correction_T_max 0.7473
_exptl_absorpt_correction_T_min 0.2997
_exptl_absorpt_correction_type multi-scan
_exptl_absorpt_process_details SADABS
_exptl_crystal_colour orange
_exptl_crystal_density_diffrn 2.080
_exptl_crystal_description block
_exptl_crystal_F_000 460
_exptl_crystal_size_max 0.590
_exptl_crystal_size_mid 0.427
_exptl_crystal_size_min 0.277
_refine_diff_density_max 2.026
_refine_diff_density_min -1.693
_refine_diff_density_rms 0.177
_refine_ls_extinction_method none
_refine_ls_goodness_of_fit_ref 0.821
_refine_ls_hydrogen_treatment constr
_refine_ls_matrix_type full
_refine_ls_number_parameters 190
_refine_ls_number_reflns 2452
_refine_ls_number_restraints 2
_refine_ls_restrained_S_all 5.243
_refine_ls_R_factor_all 0.0260
_refine_ls_R_factor_gt 0.0254
_refine_ls_shift/su_max 0.004
_refine_ls_shift/su_mean 0.000
_refine_ls_structure_factor_coef Fsqd
_refine_ls_weighting_details 'w=1/[\s^2^(Fo^2^)+(0.1000P)^2^] where P=(Fo^2^+2Fc^2^)/3'
_refine_ls_weighting_scheme calc
_refine_ls_wR_factor_gt 0.0851
_refine_ls_wR_factor_ref 0.0863
_reflns_Friedel_coverage 0.000
_reflns_number_gt 2396
_reflns_number_total 2452
_reflns_threshold_expression 'I > 2\s(I)'
_cod_data_source_file ao8b03089_si_002.cif
_cod_data_source_block Complex_11
_cod_database_code 4514972
_shelx_shelxl_version_number 2016/6
_shelx_space_group_comment
;
The symmetry employed for this shelxl refinement is uniquely defined
by the following loop, which should always be used as a source of
symmetry information in preference to the above space-group names.
They are only intended as comments.
;
_shelx_estimated_absorpt_t_min 0.074
_shelx_estimated_absorpt_t_max 0.184

loop_
_space_group_symop_operation_xyz
'x, y, z'
'-x, -y, -z'

loop_
_atom_site_label
_atom_site_type_symbol
_atom_site_fract_x
_atom_site_fract_y
_atom_site_fract_z
_atom_site_U_iso_or_equiv
_atom_site_adp_type
_atom_site_occupancy
_atom_site_site_symmetry_order
_atom_site_calc_flag
_atom_site_refinement_flags_posn
_atom_site_refinement_flags_adp
Pt1 Pt 0.22846(2) 0.46246(2) 0.24081(2) 0.01206(13) Uani 1 1 d . .
O1 O 0.2388(6) 0.4934(5) 0.4346(4) 0.0215(10) Uani 1 1 d . .
H1A H 0.151487 0.432761 0.426973 0.032 Uiso 1 1 calc DR U
N1 N 0.2744(7) 0.2427(6) 0.2025(5) 0.0135(11) Uani 1 1 d . .
C1 C -0.0419(9) 0.3949(8) 0.1628(8) 0.0208(15) Uani 1 1 d . .
H1B H -0.088385 0.370277 0.061688 0.031 Uiso 1 1 calc R U
H1C H -0.079534 0.305943 0.175871 0.031 Uiso 1 1 calc R U
H1D H -0.088283 0.475998 0.213128 0.031 Uiso 1 1 calc R U
O2 O 0.2389(6) 0.4306(5) 0.0509(5) 0.0226(10) Uani 1 1 d . .
H2A H 0.151858 0.452471 0.005466 0.038 Uiso 1 1 calc DR U
N2 N 0.5221(6) 0.5111(6) 0.3162(5) 0.0155(10) Uani 1 1 d . .
H2E H 0.563627 0.516225 0.413409 0.019 Uiso 1 1 calc R U
C2 C 0.2037(9) 0.6736(7) 0.2805(7) 0.0208(14) Uani 1 1 d . .
H2B H 0.195121 0.691530 0.197465 0.031 Uiso 1 1 calc R U
H2C H 0.095894 0.684966 0.301054 0.031 Uiso 1 1 calc R U
H2D H 0.307979 0.746261 0.362076 0.031 Uiso 1 1 calc R U
O3 O 0.7808(5) 0.8289(4) 0.1412(4) 0.0250(8) Uani 1 1 d . .
H3A H 0.774566 0.745250 0.078646 0.037 Uiso 1 1 calc DR U
C3 C 0.1615(7) 0.1195(6) 0.1804(5) 0.0193(12) Uani 1 1 d . .
H3B H 0.046095 0.125648 0.180340 0.023 Uiso 1 1 calc R U
C4 C 0.2030(6) -0.0134(6) 0.1581(5) 0.0242(12) Uani 1 1 d . .
H4A H 0.119000 -0.098241 0.142963 0.029 Uiso 1 1 calc R U
C5 C 0.3731(7) -0.0224(6) 0.1581(6) 0.0243(12) Uani 1 1 d . .
H5A H 0.405557 -0.114625 0.139592 0.029 Uiso 1 1 calc R U
C6 C 0.4927(7) 0.1052(6) 0.1853(6) 0.0209(11) Uani 1 1 d . .
H6A H 0.610959 0.102954 0.191360 0.025 Uiso 1 1 calc R U
C7 C 0.4410(6) 0.2342(6) 0.2035(5) 0.0148(10) Uani 1 1 d . .
C8 C 0.5609(7) 0.3759(6) 0.2255(6) 0.0180(11) Uani 1 1 d . .
H8A H 0.686782 0.377835 0.270232 0.022 Uiso 1 1 calc R U
H8B H 0.543646 0.376154 0.132704 0.022 Uiso 1 1 calc R U
C9 C 0.6135(7) 0.6534(7) 0.3297(6) 0.0154(12) Uani 1 1 d . .
C10 C 0.6582(7) 0.6682(6) 0.2229(5) 0.0174(11) Uani 1 1 d . .
H10A H 0.632956 0.582586 0.136532 0.021 Uiso 1 1 calc R U
C11 C 0.7401(7) 0.8090(6) 0.2430(6) 0.0195(11) Uani 1 1 d . .
C12 C 0.7754(6) 0.9334(6) 0.3656(5) 0.0227(11) Uani 1 1 d . .
H12A H 0.833102 1.028950 0.378339 0.027 Uiso 1 1 calc R U
C13 C 0.7263(7) 0.9199(6) 0.4731(6) 0.0235(12) Uani 1 1 d . .
H13A H 0.747337 1.006756 0.557420 0.028 Uiso 1 1 calc R U
C14 C 0.6469(7) 0.7794(7) 0.4558(6) 0.0229(12) Uani 1 1 d . .
H14A H 0.615613 0.769105 0.528805 0.027 Uiso 1 1 calc R U
O1S O -0.0300(5) 0.3053(5) 0.4424(4) 0.0332(9) Uani 1 1 d . .
H1S H -0.086781 0.358636 0.475220 0.056 Uiso 1 1 d R U
H2S H 0.047379 0.310695 0.510569 0.056 Uiso 1 1 d DR U

loop_
_atom_site_aniso_label
_atom_site_aniso_U_11
_atom_site_aniso_U_22
_atom_site_aniso_U_33
_atom_site_aniso_U_23
_atom_site_aniso_U_13
_atom_site_aniso_U_12
Pt1 0.01081(18) 0.01533(18) 0.01268(18) 0.00708(12) 0.00627(12) 0.00440(11)
O1 0.031(2) 0.021(2) 0.014(2) 0.0080(18) 0.0109(18) 0.0047(18)
N1 0.010(2) 0.017(2) 0.009(2) 0.003(2) 0.0019(18) 0.0035(19)
C1 0.013(3) 0.024(3) 0.030(4) 0.016(3) 0.008(3) 0.009(2)
O2 0.030(2) 0.031(3) 0.012(2) 0.0107(19) 0.0116(18) 0.0138(19)
N2 0.012(2) 0.021(2) 0.016(2) 0.011(2) 0.0043(19) 0.0049(18)
C2 0.023(3) 0.014(3) 0.027(3) 0.012(3) 0.008(3) 0.007(2)
O3 0.035(2) 0.0251(19) 0.0210(19) 0.0115(16) 0.0182(16) 0.0036(15)
C3 0.010(2) 0.018(3) 0.022(3) 0.000(2) 0.007(2) 0.0022(19)
C4 0.023(3) 0.023(3) 0.022(3) 0.013(2) 0.001(2) -0.002(2)
C5 0.024(3) 0.021(3) 0.031(3) 0.011(2) 0.014(2) 0.009(2)
C6 0.016(3) 0.023(3) 0.028(3) 0.013(2) 0.011(2) 0.009(2)
C7 0.014(2) 0.022(3) 0.009(2) 0.007(2) 0.0047(18) 0.0038(19)
C8 0.016(2) 0.021(3) 0.023(3) 0.011(2) 0.013(2) 0.005(2)
C9 0.009(2) 0.022(3) 0.017(3) 0.012(2) 0.003(2) 0.006(2)
C10 0.016(2) 0.018(3) 0.016(3) 0.006(2) 0.006(2) 0.006(2)
C11 0.014(2) 0.025(3) 0.021(3) 0.015(2) 0.004(2) 0.001(2)
C12 0.022(3) 0.021(3) 0.025(3) 0.012(2) 0.007(2) 0.002(2)
C13 0.026(3) 0.023(3) 0.016(3) 0.008(2) 0.004(2) 0.000(2)
C14 0.022(3) 0.027(3) 0.020(3) 0.012(2) 0.007(2) 0.005(2)
O1S 0.026(2) 0.040(2) 0.037(2) 0.0153(19) 0.0167(17) 0.0099(16)

loop_
_atom_type_symbol
_atom_type_description
_atom_type_scat_dispersion_real
_atom_type_scat_dispersion_imag
_atom_type_scat_source
C C 0.0033 0.0016 'International Tables Vol C Tables 4.2.6.8 and 6.1.1.4'
H H 0.0000 0.0000 'International Tables Vol C Tables 4.2.6.8 and 6.1.1.4'
N N 0.0061 0.0033 'International Tables Vol C Tables 4.2.6.8 and 6.1.1.4'
O O 0.0106 0.0060 'International Tables Vol C Tables 4.2.6.8 and 6.1.1.4'
Pt Pt -1.7033 8.3905 'International Tables Vol C Tables 4.2.6.8 and 6.1.1.4'

loop_
_geom_angle_atom_site_label_1
_geom_angle_atom_site_label_2
_geom_angle_atom_site_label_3
_geom_angle
O1 Pt1 C2 91.1(2)
O1 Pt1 O2 175.35(12)
C2 Pt1 O2 90.7(2)
O1 Pt1 C1 90.8(3)
C2 Pt1 C1 87.1(3)
O2 Pt1 C1 93.6(3)
O1 Pt1 N1 89.38(19)
C2 Pt1 N1 176.05(16)
O2 Pt1 N1 88.5(2)
C1 Pt1 N1 96.8(2)
O1 Pt1 N2 90.22(19)
C2 Pt1 N2 98.7(2)
O2 Pt1 N2 85.26(19)
C1 Pt1 N2 174.1(2)
N1 Pt1 N2 77.40(19)
Pt1 O1 H1A 109.5
C3 N1 C7 118.3(5)
C3 N1 Pt1 127.8(4)
C7 N1 Pt1 114.0(4)
Pt1 C1 H1B 109.5
Pt1 C1 H1C 109.5
H1B C1 H1C 109.5
Pt1 C1 H1D 109.5
H1B C1 H1D 109.5
H1C C1 H1D 109.5
Pt1 O2 H2A 109.5
C9 N2 C8 115.8(5)
C9 N2 Pt1 115.8(3)
C8 N2 Pt1 105.6(3)
C9 N2 H2E 106.3
C8 N2 H2E 106.3
Pt1 N2 H2E 106.3
Pt1 C2 H2B 109.5
Pt1 C2 H2C 109.5
H2B C2 H2C 109.5
Pt1 C2 H2D 109.5
H2B C2 H2D 109.5
H2C C2 H2D 109.5
C11 O3 H3A 109.5
N1 C3 C4 123.5(5)
N1 C3 H3B 118.3
C4 C3 H3B 118.3
C3 C4 C5 118.3(5)
C3 C4 H4A 120.9
C5 C4 H4A 120.9
C6 C5 C4 118.8(5)
C6 C5 H5A 120.6
C4 C5 H5A 120.6
C7 C6 C5 119.9(5)
C7 C6 H6A 120.0
C5 C6 H6A 120.0
C6 C7 N1 121.2(5)
C6 C7 C8 123.0(5)
N1 C7 C8 115.8(5)
N2 C8 C7 111.2(4)
N2 C8 H8A 109.4
C7 C8 H8A 109.4
N2 C8 H8B 109.4
C7 C8 H8B 109.4
H8A C8 H8B 108.0
C10 C9 C14 120.5(6)
C10 C9 N2 123.3(5)
C14 C9 N2 116.2(5)
C9 C10 C11 119.5(5)
C9 C10 H10A 120.3
C11 C10 H10A 120.3
O3 C11 C12 117.5(5)
O3 C11 C10 121.4(5)
C12 C11 C10 121.0(5)
C11 C12 C13 119.9(5)
C11 C12 H12A 120.1
C13 C12 H12A 120.1
C14 C13 C12 119.9(6)
C14 C13 H13A 120.1
C12 C13 H13A 120.1
C13 C14 C9 119.2(6)
C13 C14 H14A 120.4
C9 C14 H14A 120.4
H1S O1S H2S 103.6

loop_
_geom_bond_atom_site_label_1
_geom_bond_atom_site_label_2
_geom_bond_distance
Pt1 O1 2.011(4)
Pt1 C2 2.027(6)
Pt1 O2 2.023(4)
Pt1 C1 2.033(7)
Pt1 N1 2.166(5)
Pt1 N2 2.211(5)
O1 H1A 0.8400
N1 C3 1.338(9)
N1 C7 1.368(7)
C1 H1B 0.9800
C1 H1C 0.9800
C1 H1D 0.9800
O2 H2A 0.8400
N2 C9 1.454(8)
N2 C8 1.478(7)
N2 H2E 1.0000
C2 H2B 0.9800
C2 H2C 0.9800
C2 H2D 0.9800
O3 C11 1.335(6)
O3 H3A 0.8400
C3 C4 1.354(8)
C3 H3B 0.9500
C4 C5 1.400(7)
C4 H4A 0.9500
C5 C6 1.380(9)
C5 H5A 0.9500
C6 C7 1.360(8)
C6 H6A 0.9500
C7 C8 1.511(8)
C8 H8A 0.9900
C8 H8B 0.9900
C9 C10 1.383(8)
C9 C14 1.398(8)
C10 C11 1.386(9)
C10 H10A 0.9500
C11 C12 1.364(8)
C12 C13 1.404(8)
C12 H12A 0.9500
C13 C14 1.388(10)
C13 H13A 0.9500
C14 H14A 0.9500
O1S H1S 0.8000
O1S H2S 0.8000

loop_
_geom_torsion_atom_site_label_1
_geom_torsion_atom_site_label_2
_geom_torsion_atom_site_label_3
_geom_torsion_atom_site_label_4
_geom_torsion
C7 N1 C3 C4 -0.4(9)
Pt1 N1 C3 C4 -179.6(4)
N1 C3 C4 C5 -0.1(9)
C3 C4 C5 C6 2.2(8)
C4 C5 C6 C7 -3.8(9)
C5 C6 C7 N1 3.4(9)
C5 C6 C7 C8 -176.5(6)
C3 N1 C7 C6 -1.3(8)
Pt1 N1 C7 C6 178.0(4)
C3 N1 C7 C8 178.6(5)
Pt1 N1 C7 C8 -2.1(6)
C9 N2 C8 C7 -172.4(5)
Pt1 N2 C8 C7 -42.9(5)
C6 C7 C8 N2 -148.5(5)
N1 C7 C8 N2 31.6(7)
C8 N2 C9 C10 31.8(7)
Pt1 N2 C9 C10 -92.6(6)
C8 N2 C9 C14 -151.6(5)
Pt1 N2 C9 C14 84.0(5)
C14 C9 C10 C11 1.4(8)
N2 C9 C10 C11 177.9(5)
C9 C10 C11 O3 -178.1(4)
C9 C10 C11 C12 -0.8(9)
O3 C11 C12 C13 176.5(5)
C10 C11 C12 C13 -0.9(8)
C11 C12 C13 C14 2.0(9)
C12 C13 C14 C9 -1.4(9)
C10 C9 C14 C13 -0.3(9)
N2 C9 C14 C13 -177.0(6)
